data_7009603
loop_
_publ_author_name
'Plater, M. John'
'Foreman, Mark R. St. J.'
'Gelbrich, Thomas'
'Coles, Simon J.'
'Hursthouse, Michael B.'

_publ_section_title
;
 Synthesis and characterisation of infinite co-ordination networks from
 flexible dipyridyl ligands and cadmium salts&#x200A;&#x2020;
;
_journal_issue 18
_journal_name_full 'Journal of the Chemical Society, Dalton Transactions'
_journal_page_first 3065
_journal_paper_doi 10.1039/b002251i
_journal_year 2000
_chemical_formula_sum 'C32 H40 Cd N6 O6'
_chemical_formula_weight 717.10
_chemical_name_systematic
;
 ?
;
_space_group_IT_number 88
_symmetry_cell_setting tetragonal
_symmetry_space_group_name_Hall '-I 4ad'
_symmetry_space_group_name_H-M 'I 41/a :2'
_atom_sites_solution_hydrogens geom
_atom_sites_solution_primary direct
_atom_sites_solution_secondary difmap
_audit_creation_method SHELXL-97
_cell_angle_alpha 90.00
_cell_angle_beta 90.00
_cell_angle_gamma 90.00
_cell_formula_units_Z 8
_cell_length_a 19.3470(10)
_cell_length_b 19.3470(10)
_cell_length_c 17.7404(7)
_cell_measurement_temperature 293(2)
_cell_volume 6640.3(6)
_computing_structure_refinement 'SHELXL-97 (Sheldrick, 1997)'
_diffrn_ambient_temperature 293(2)
_diffrn_measured_fraction_theta_full 0.996
_diffrn_measured_fraction_theta_max 0.996
_diffrn_radiation_monochromator graphite
_diffrn_radiation_source 'fine-focus sealed tube'
_diffrn_radiation_type MoK\a
_diffrn_radiation_wavelength 0.71073
_diffrn_reflns_av_R_equivalents 0.1071
_diffrn_reflns_av_sigmaI/netI 0.0916
_diffrn_reflns_limit_h_max 23
_diffrn_reflns_limit_h_min -22
_diffrn_reflns_limit_k_max 23
_diffrn_reflns_limit_k_min -19
_diffrn_reflns_limit_l_max 21
_diffrn_reflns_limit_l_min -21
_diffrn_reflns_number 22616
_diffrn_reflns_theta_full 25.26
_diffrn_reflns_theta_max 25.26
_diffrn_reflns_theta_min 1.56
_exptl_absorpt_coefficient_mu 0.709
_exptl_absorpt_correction_T_max 0.9011
_exptl_absorpt_correction_T_min 0.9011
_exptl_crystal_colour colourless
_exptl_crystal_density_diffrn 1.435
_exptl_crystal_density_method 'not measured'
_exptl_crystal_description pyramid
_exptl_crystal_F_000 2960
_exptl_crystal_size_max 0.15
_exptl_crystal_size_mid 0.15
_exptl_crystal_size_min 0.15
_refine_diff_density_max 0.572
_refine_diff_density_min -0.457
_refine_diff_density_rms 0.061
_refine_ls_extinction_coef 0.00037(10)
_refine_ls_extinction_expression Fc^*^=kFc[1+0.001xFc^2^\l^3^/sin(2\q)]^-1/4^
_refine_ls_extinction_method SHELXL
_refine_ls_goodness_of_fit_ref 0.969
_refine_ls_hydrogen_treatment mixed
_refine_ls_matrix_type full
_refine_ls_number_parameters 207
_refine_ls_number_reflns 3004
_refine_ls_number_restraints 67
_refine_ls_restrained_S_all 1.045
_refine_ls_R_factor_all 0.1707
_refine_ls_R_factor_gt 0.0543
_refine_ls_shift/su_max 0.000
_refine_ls_shift/su_mean 0.000
_refine_ls_structure_factor_coef Fsqd
_refine_ls_weighting_details 'calc w=1/[\s^2^(Fo^2^)+(0.0550P)^2^+0.0000P] where P=(Fo^2^+2Fc^2^)/3'
_refine_ls_weighting_scheme calc
_refine_ls_wR_factor_gt 0.1197
_refine_ls_wR_factor_ref 0.1399
_reflns_number_gt 1133
_reflns_number_total 3004
_reflns_threshold_expression >2sigma(I)
_cod_data_source_file b002251i.txt
_cod_data_source_block s92-6
_cod_original_sg_symbol_H-M I4(1)/a
_cod_database_code 7009603

loop_
_symmetry_equiv_pos_as_xyz
'x, y, z'
'-x+1/2, -y, z+1/2'
'-y+3/4, x+1/4, z+1/4'
'y+3/4, -x+3/4, z+3/4'
'x+1/2, y+1/2, z+1/2'
'-x+1, -y+1/2, z+1'
'-y+5/4, x+3/4, z+3/4'
'y+5/4, -x+5/4, z+5/4'
'-x, -y, -z'
'x-1/2, y, -z-1/2'
'y-3/4, -x-1/4, -z-1/4'
'-y-3/4, x-3/4, -z-3/4'
'-x+1/2, -y+1/2, -z+1/2'
'x, y+1/2, -z'
'y-1/4, -x+1/4, -z+1/4'
'-y-1/4, x-1/4, -z-1/4'

loop_
_atom_site_label
_atom_site_type_symbol
_atom_site_fract_x
_atom_site_fract_y
_atom_site_fract_z
_atom_site_U_iso_or_equiv
_atom_site_adp_type
_atom_site_occupancy
_atom_site_symmetry_multiplicity
_atom_site_calc_flag
_atom_site_refinement_flags
_atom_site_disorder_assembly
_atom_site_disorder_group
Cd1 Cd 0.5000 0.2500 0.12691(3) 0.0794(3) Uani 1 2 d S . .
O1 O 0.3791(3) 0.2806(3) 0.1526(3) 0.134(2) Uani 1 1 d . . .
O2 O 0.3032(3) 0.3502(3) 0.1147(3) 0.136(2) Uani 1 1 d . . .
O3 O 0.4052(3) 0.3604(4) 0.0758(3) 0.144(2) Uani 1 1 d . . .
N1 N 0.5520(3) 0.3174(3) 0.0313(3) 0.0783(15) Uani 1 1 d . . .
N3 N 0.3614(4) 0.3312(4) 0.1141(4) 0.0995(19) Uani 1 1 d . . .
C1 C 0.5489(3) 0.3858(4) 0.0282(4) 0.086(2) Uani 1 1 d . . .
H1 H 0.5279 0.4081 0.0686 0.10(2) Uiso 1 1 calc R . .
C2 C 0.5733(3) 0.4265(4) -0.0283(4) 0.086(2) Uani 1 1 d . . .
H2 H 0.5685 0.4743 -0.0265 0.16(3) Uiso 1 1 calc R . .
C3 C 0.6056(3) 0.3944(4) -0.0886(4) 0.084(2) Uani 1 1 d D C .
C4 C 0.6106(3) 0.3244(4) -0.0870(4) 0.091(2) Uani 1 1 d . . .
H4 H 0.6319 0.3011 -0.1265 0.075(18) Uiso 1 1 calc R . .
C5 C 0.5843(3) 0.2881(4) -0.0272(4) 0.087(2) Uani 1 1 d . . .
H5 H 0.5893 0.2403 -0.0273 0.11(3) Uiso 1 1 calc R . .
C6 C 0.6324(4) 0.4365(4) -0.1542(3) 0.106(2) Uani 1 1 d D . .
H6A H 0.6128 0.4180 -0.2004 0.127 Uiso 0.50 1 calc PR A 1
H6B H 0.6161 0.4836 -0.1488 0.127 Uiso 0.50 1 calc PR A 1
H6C H 0.6475 0.4048 -0.1933 0.127 Uiso 0.50 1 calc PR A 2
H6D H 0.5944 0.4632 -0.1746 0.127 Uiso 0.50 1 calc PR A 2
C11 C 0.9315(4) 0.5333(4) -0.0903(4) 0.117(3) Uani 1 1 d D . .
H11A H 0.9554 0.4901 -0.0997 0.141 Uiso 0.50 1 calc PR B 1
H11B H 0.9527 0.5539 -0.0461 0.141 Uiso 0.50 1 calc PR B 1
H11C H 0.9746 0.5117 -0.0755 0.141 Uiso 0.50 1 calc PR B 2
H11D H 0.9160 0.5614 -0.0483 0.141 Uiso 0.50 1 calc PR B 2
C12 C 0.9458(4) 0.5803(4) -0.1559(4) 0.086(2) Uani 1 1 d D . .
C13 C 0.9923(4) 0.5631(4) -0.2118(4) 0.091(2) Uani 1 1 d . . .
H13 H 1.0148 0.5207 -0.2100 0.09(2) Uiso 1 1 calc R C .
C14 C 1.0056(4) 0.6075(4) -0.2698(4) 0.087(2) Uani 1 1 d . . .
H14 H 1.0381 0.5944 -0.3058 0.08(2) Uiso 1 1 calc R . .
C15 C 0.9291(4) 0.6837(4) -0.2251(4) 0.105(2) Uani 1 1 d . . .
H15 H 0.9055 0.7254 -0.2290 0.10(2) Uiso 1 1 calc R . .
C16 C 0.9142(4) 0.6417(5) -0.1648(4) 0.104(2) Uani 1 1 d . . .
H16 H 0.8818 0.6560 -0.1294 0.10(2) Uiso 1 1 calc R C .
N2 N 0.9746(3) 0.6686(3) -0.2777(3) 0.0796(16) Uani 1 1 d . . .
C7 C 0.7090(5) 0.4377(9) -0.1621(7) 0.168(7) Uiso 0.50 1 d PD C 1
H71 H 0.7227 0.3931 -0.1820 0.202 Uiso 0.50 1 calc PR C 1
H72 H 0.7198 0.4717 -0.2006 0.202 Uiso 0.50 1 calc PR C 1
C8 C 0.7538(5) 0.4520(10) -0.0985(9) 0.166(5) Uiso 0.50 1 d PD C 1
H8A H 0.7523 0.4131 -0.0642 0.200 Uiso 0.50 1 calc PR C 1
H8B H 0.7363 0.4921 -0.0719 0.200 Uiso 0.50 1 calc PR C 1
C9 C 0.8274(5) 0.4652(9) -0.1204(11) 0.198(7) Uiso 0.50 1 d PD C 1
H9A H 0.8532 0.4223 -0.1177 0.238 Uiso 0.50 1 calc PR C 1
H9B H 0.8291 0.4816 -0.1720 0.238 Uiso 0.50 1 calc PR C 1
C10 C 0.8595(5) 0.5165(7) -0.0708(7) 0.138(6) Uiso 0.50 1 d PD C 1
H10A H 0.8582 0.4993 -0.0194 0.166 Uiso 0.50 1 calc PR C 1
H10B H 0.8323 0.5586 -0.0725 0.166 Uiso 0.50 1 calc PR C 1
C7' C 0.6901(5) 0.4844(5) -0.1371(6) 0.092(4) Uiso 0.50 1 d PD C 2
H7'A H 0.6954 0.5159 -0.1793 0.110 Uiso 0.50 1 calc PR C 2
H7'B H 0.6774 0.5117 -0.0935 0.110 Uiso 0.50 1 calc PR C 2
C8' C 0.7578(5) 0.4517(8) -0.1221(11) 0.166(5) Uiso 0.50 1 d PD C 2
H8'1 H 0.7688 0.4191 -0.1619 0.200 Uiso 0.50 1 calc PR C 2
H8'2 H 0.7564 0.4269 -0.0746 0.200 Uiso 0.50 1 calc PR C 2
C9' C 0.8115(4) 0.5075(7) -0.1189(11) 0.198(7) Uiso 0.50 1 d PD C 2
H9'1 H 0.8126 0.5320 -0.1667 0.238 Uiso 0.50 1 calc PR C 2
H9'2 H 0.7995 0.5404 -0.0798 0.238 Uiso 0.50 1 calc PR C 2
C10' C 0.8795(5) 0.4780(6) -0.1033(8) 0.166(7) Uiso 0.50 1 d PD C 2
H10C H 0.8939 0.4497 -0.1456 0.199 Uiso 0.50 1 calc PR C 2
H10D H 0.8768 0.4487 -0.0591 0.199 Uiso 0.50 1 calc PR C 2

loop_
_atom_site_aniso_label
_atom_site_aniso_U_11
_atom_site_aniso_U_22
_atom_site_aniso_U_33
_atom_site_aniso_U_23
_atom_site_aniso_U_13
_atom_site_aniso_U_12
Cd1 0.0973(6) 0.0752(6) 0.0657(4) 0.000 0.000 -0.0025(4)
O1 0.136(5) 0.125(5) 0.142(5) -0.002(4) -0.028(4) 0.029(4)
O2 0.095(4) 0.120(5) 0.193(6) 0.000(4) -0.014(4) 0.021(4)
O3 0.122(5) 0.205(7) 0.105(4) 0.002(4) 0.010(3) -0.038(5)
N1 0.096(4) 0.066(4) 0.074(3) -0.005(3) 0.004(3) -0.003(3)
N3 0.088(5) 0.118(6) 0.093(5) -0.012(4) -0.021(5) 0.008(5)
C1 0.101(6) 0.082(6) 0.075(5) -0.011(4) 0.003(4) -0.003(5)
C2 0.104(6) 0.077(6) 0.078(5) 0.004(4) 0.006(4) 0.002(4)
C3 0.095(6) 0.085(6) 0.071(4) 0.007(4) -0.004(4) -0.020(5)
C4 0.103(6) 0.095(6) 0.075(5) -0.008(5) 0.019(4) -0.005(5)
C5 0.096(6) 0.079(6) 0.086(5) -0.011(4) 0.005(4) 0.009(4)
C6 0.120(7) 0.115(6) 0.083(4) 0.004(5) 0.011(5) -0.006(5)
C11 0.124(7) 0.112(6) 0.115(5) 0.019(5) 0.006(5) -0.031(5)
C12 0.106(6) 0.087(6) 0.067(4) 0.006(4) -0.005(4) -0.020(5)
C13 0.106(6) 0.079(6) 0.087(5) 0.014(4) -0.003(4) 0.009(5)
C14 0.100(6) 0.088(6) 0.072(4) 0.005(4) 0.011(4) 0.004(5)
C15 0.136(7) 0.091(6) 0.086(5) 0.001(5) 0.021(5) 0.029(6)
C16 0.137(7) 0.095(7) 0.080(5) 0.001(5) 0.028(5) -0.005(5)
N2 0.109(5) 0.060(4) 0.070(3) -0.004(3) 0.002(3) 0.007(3)

loop_
_atom_type_symbol
_atom_type_description
_atom_type_scat_dispersion_real
_atom_type_scat_dispersion_imag
_atom_type_scat_source
C C 0.0033 0.0016 'International Tables Vol C Tables 4.2.6.8 and 6.1.1.4'
H H 0.0000 0.0000 'International Tables Vol C Tables 4.2.6.8 and 6.1.1.4'
N N 0.0061 0.0033 'International Tables Vol C Tables 4.2.6.8 and 6.1.1.4'
O O 0.0106 0.0060 'International Tables Vol C Tables 4.2.6.8 and 6.1.1.4'
Cd Cd -0.8075 1.2024 'International Tables Vol C Tables 4.2.6.8 and 6.1.1.4'

loop_
_geom_angle_atom_site_label_1
_geom_angle_atom_site_label_2
_geom_angle_atom_site_label_3
_geom_angle
_geom_angle_site_symmetry_1
_geom_angle_site_symmetry_3
_geom_angle_publ_flag
N2 Cd1 N2 88.5(2) 2_665 5_445 ?
N2 Cd1 N1 165.87(19) 2_665 6_554 ?
N2 Cd1 N1 93.34(18) 5_445 6_554 ?
N2 Cd1 N1 93.34(18) 2_665 . ?
N2 Cd1 N1 165.87(19) 5_445 . ?
N1 Cd1 N1 88.3(2) 6_554 . ?
N2 Cd1 O1 84.5(2) 2_665 . ?
N2 Cd1 O1 80.2(2) 5_445 . ?
N1 Cd1 O1 82.03(18) 6_554 . ?
N1 Cd1 O1 113.9(2) . . ?
N2 Cd1 O1 80.2(2) 2_665 6_554 ?
N2 Cd1 O1 84.5(2) 5_445 6_554 ?
N1 Cd1 O1 113.9(2) 6_554 6_554 ?
N1 Cd1 O1 82.03(18) . 6_554 ?
O1 Cd1 O1 158.6(3) . 6_554 ?
N3 O1 Cd1 110.5(5) . . ?
C1 N1 C5 114.3(6) . . ?
C1 N1 Cd1 124.1(5) . . ?
C5 N1 Cd1 121.5(5) . . ?
O2 N3 O3 121.4(9) . . ?
O2 N3 O1 120.0(8) . . ?
O3 N3 O1 118.6(8) . . ?
N1 C1 C2 126.4(7) . . ?
C1 C2 C3 117.8(7) . . ?
C4 C3 C2 117.6(7) . . ?
C4 C3 C6 121.9(7) . . ?
C2 C3 C6 120.5(7) . . ?
C3 C4 C5 120.1(7) . . ?
N1 C5 C4 123.9(7) . . ?
C7' C6 C7 42.2(8) . . ?
C7' C6 C3 115.9(6) . . ?
C7 C6 C3 115.0(7) . . ?
C10 C11 C10' 40.3(8) . . ?
C10 C11 C12 119.3(7) . . ?
C10' C11 C12 116.1(7) . . ?
C16 C12 C13 115.1(7) . . ?
C16 C12 C11 122.8(7) . . ?
C13 C12 C11 122.1(7) . . ?
C14 C13 C12 120.9(7) . . ?
N2 C14 C13 123.5(7) . . ?
N2 C15 C16 124.1(8) . . ?
C12 C16 C15 121.3(8) . . ?
C15 N2 C14 115.1(6) . . ?
C15 N2 Cd1 120.0(5) . 5_554 ?
C14 N2 Cd1 124.9(5) . 5_554 ?
C8 C7 C6 121.8(10) . . ?
C7 C8 C9 113.6(11) . . ?
C10 C9 C8 111.3(10) . . ?
C9 C10 C11 114.2(9) . . ?
C8' C7' C6 115.9(8) . . ?
C7' C8' C9' 108.2(9) . . ?
C10' C9' C8' 110.5(10) . . ?
C9' C10' C11 111.0(9) . . ?

loop_
_geom_bond_atom_site_label_1
_geom_bond_atom_site_label_2
_geom_bond_distance
_geom_bond_site_symmetry_2
_geom_bond_publ_flag
Cd1 N2 2.363(5) 2_665 ?
Cd1 N2 2.363(5) 5_445 ?
Cd1 N1 2.364(5) 6_554 ?
Cd1 N1 2.364(5) . ?
Cd1 O1 2.455(6) . ?
Cd1 O1 2.455(6) 6_554 ?
O1 N3 1.242(8) . ?
O2 N3 1.185(7) . ?
O3 N3 1.225(7) . ?
N1 C1 1.326(7) . ?
N1 C5 1.338(7) . ?
C1 C2 1.360(8) . ?
C2 C3 1.386(8) . ?
C3 C4 1.359(8) . ?
C3 C6 1.512(8) . ?
C4 C5 1.369(8) . ?
C6 C7' 1.483(7) . ?
C6 C7 1.489(7) . ?
C11 C10 1.473(7) . ?
C11 C10' 1.486(7) . ?
C11 C12 1.501(9) . ?
C12 C16 1.345(9) . ?
C12 C13 1.380(8) . ?
C13 C14 1.366(7) . ?
C14 N2 1.334(7) . ?
C15 N2 1.315(7) . ?
C15 C16 1.375(8) . ?
N2 Cd1 2.363(5) 5_554 ?
C7 C8 1.448(8) . ?
C8 C9 1.497(8) . ?
C9 C10 1.464(8) . ?
C7' C8' 1.477(8) . ?
C8' C9' 1.500(8) . ?
C9' C10' 1.462(8) . ?
